data_2106487
loop_
_publ_author_name
'Boysen, H.'
'Hewat, A.W.'

_publ_section_title
;
 A neutron powder investigation of the structural changes in K2 Sn Cl6
;
_journal_name_full 'Acta Crystallographica B (24,1968-38,1982)'
_journal_page_first 1412
_journal_page_last 1418
_journal_volume 34
_journal_year 1978
_chemical_formula_sum 'Cl6 K2 Sn'
_chemical_name_systematic 'K2 (Sn Cl6)'
_space_group_IT_number 128
_symmetry_space_group_name_Hall '-P 4 2n'
_symmetry_space_group_name_H-M 'P 4/m n c'
_cell_angle_alpha 90
_cell_angle_beta 90
_cell_angle_gamma 90
_cell_formula_units_Z 2
_cell_length_a 7.0577
_cell_length_b 7.0577
_cell_length_c 9.9784
_cell_volume 497.035
_citation_journal_id_ASTM ACBCAR
_cod_data_source_file Boysen_ACBCAR_1978_233.cif
_cod_data_source_block Cl6K2Sn1
_cod_original_cell_volume 497.0354
_cod_original_formula_sum 'Cl6 K2 Sn1'
_cod_database_code 2106487

loop_
_symmetry_equiv_pos_as_xyz
x,y,z
-y,x,z
-x,-y,z
y,-x,z
x+1/2,-y+1/2,-z+1/2
y+1/2,x+1/2,-z+1/2
-x+1/2,y+1/2,-z+1/2
-y+1/2,-x+1/2,-z+1/2
-x,-y,-z
y,-x,-z
x,y,-z
-y,x,-z
-x-1/2,y-1/2,z-1/2
-y-1/2,-x-1/2,z-1/2
x-1/2,-y-1/2,z-1/2
y-1/2,x-1/2,z-1/2

loop_
_atom_site_label
_atom_site_type_symbol
_atom_site_fract_x
_atom_site_fract_y
_atom_site_fract_z
_atom_site_occupancy
_atom_site_U_iso_or_equiv
Cl2 Cl-1 0 0 0.2523 1 0.0
Cl1 Cl-1 0.2511 0.2217 0 1 0.0
K1 K+1 0.5 0 0.25 1 0.0
Sn1 Sn+4 0 0 0 1 0.0
